data_7030797
loop_
_publ_author_name
'Schmidt, David'
'Zell, Thomas'
'Schaub, Thomas'
'Radius, Udo'

_publ_section_title
;
 Si-H bond activation at {(NHC)2Ni(0)} leading to hydrido silyl and
 bis(silyl) complexes: a versatile tool for catalytic Si-H/D exchange,
 acceptorless dehydrogenative coupling of hydrosilanes, and hydrogenation
 of disilanes to hydrosilanes.
;
_journal_issue 28
_journal_name_full 'Dalton transactions (Cambridge, England : 2003)'
_journal_page_first 10816
_journal_page_last 10827
_journal_paper_doi 10.1039/c4dt01250j
_journal_volume 43
_journal_year 2014
_chemical_formula_moiety C26H54N4NiSi2
_chemical_formula_sum 'C26 H54 N4 Ni Si2'
_chemical_formula_weight 537.62
_chemical_name_systematic
; 
 ? 
;
_space_group_IT_number 15
_symmetry_cell_setting monoclinic
_symmetry_space_group_name_Hall '-C 2yc'
_symmetry_space_group_name_H-M 'C 1 2/c 1'
_atom_sites_solution_hydrogens geom
_atom_sites_solution_primary direct
_atom_sites_solution_secondary difmap
_audit_creation_method 'SHELXL-97 + manual editing'
_cell_angle_alpha 90.00
_cell_angle_beta 111.354(2)
_cell_angle_gamma 90.00
_cell_formula_units_Z 8
_cell_length_a 36.437(3)
_cell_length_b 9.9652(8)
_cell_length_c 18.8125(14)
_cell_measurement_reflns_used 9958
_cell_measurement_temperature 100(2)
_cell_measurement_theta_max 26.0755
_cell_measurement_theta_min 2.3195
_cell_volume 6361.9(9)
_computing_cell_refinement 'Saint+ ver. 7.68A (Bruker AXS)'
_computing_data_collection 'APEX2 ver. 2010.3 (Bruker AXS)'
_computing_data_reduction 'Saint+ ver. 7.68A (Bruker AXS)'
_computing_molecular_graphics 'XP ver. 5.1 (Bruker AXS, 1998)'
_computing_publication_material 'SHELXL-97 (Sheldrick, 2008)'
_computing_structure_refinement 'SHELXL-97 (Sheldrick, 2008)'
_computing_structure_solution 'SHELXS-97 (Sheldrick, 2008)'
_diffrn_ambient_temperature 100(2)
_diffrn_measured_fraction_theta_full 1.000
_diffrn_measured_fraction_theta_max 0.998
_diffrn_measurement_device_type 'Bruker X8-APEX II'
_diffrn_measurement_method '\f and \w scans'
_diffrn_radiation_monochromator graphite
_diffrn_radiation_source 'rotating anode'
_diffrn_radiation_type MoK\a
_diffrn_radiation_wavelength 0.71073
_diffrn_reflns_av_R_equivalents 0.0291
_diffrn_reflns_av_sigmaI/netI 0.0175
_diffrn_reflns_limit_h_max 44
_diffrn_reflns_limit_h_min -44
_diffrn_reflns_limit_k_max 12
_diffrn_reflns_limit_k_min -12
_diffrn_reflns_limit_l_max 23
_diffrn_reflns_limit_l_min -23
_diffrn_reflns_number 39789
_diffrn_reflns_theta_full 26.00
_diffrn_reflns_theta_max 26.08
_diffrn_reflns_theta_min 2.13
_exptl_absorpt_coefficient_mu 0.704
_exptl_absorpt_correction_T_max 0.7453
_exptl_absorpt_correction_T_min 0.6472
_exptl_absorpt_correction_type analytical
_exptl_absorpt_process_details 'Sadabs 2008/1 (Bruker 2008)'
_exptl_crystal_colour orange
_exptl_crystal_density_diffrn 1.123
_exptl_crystal_density_method 'not measured'
_exptl_crystal_description block
_exptl_crystal_F_000 2352
_exptl_crystal_size_max 0.48
_exptl_crystal_size_mid 0.45
_exptl_crystal_size_min 0.35
_refine_diff_density_max 0.421
_refine_diff_density_min -0.202
_refine_diff_density_rms 0.046
_refine_ls_extinction_method none
_refine_ls_goodness_of_fit_ref 1.052
_refine_ls_hydrogen_treatment mixed
_refine_ls_matrix_type full
_refine_ls_number_parameters 318
_refine_ls_number_reflns 6304
_refine_ls_number_restraints 0
_refine_ls_restrained_S_all 1.052
_refine_ls_R_factor_all 0.0283
_refine_ls_R_factor_gt 0.0250
_refine_ls_shift/su_max 0.002
_refine_ls_shift/su_mean 0.000
_refine_ls_structure_factor_coef Fsqd
_refine_ls_weighting_details 'calc w=1/[\s^2^(Fo^2^)+(0.0344P)^2^+5.2707P] where P=(Fo^2^+2Fc^2^)/3'
_refine_ls_weighting_scheme calc
_refine_ls_wR_factor_gt 0.0652
_refine_ls_wR_factor_ref 0.0672
_reflns_number_gt 5762
_reflns_number_total 6304
_reflns_threshold_expression >2sigma(I)
_cod_data_source_file c4dt01250j2.cif
_cod_data_source_block compound_cis_10
_cod_depositor_comments 'Adding full bibliography for 7030793--7030800.cif.'
_cod_original_cell_volume 6361.9(8)
_cod_original_sg_symbol_H-M C2/c
_cod_database_code 7030797

loop_
_symmetry_equiv_pos_as_xyz
'x, y, z'
'-x, y, -z+1/2'
'x+1/2, y+1/2, z'
'-x+1/2, y+1/2, -z+1/2'
'-x, -y, -z'
'x, -y, z-1/2'
'-x+1/2, -y+1/2, -z'
'x+1/2, -y+1/2, z-1/2'

loop_
_atom_site_label
_atom_site_type_symbol
_atom_site_fract_x
_atom_site_fract_y
_atom_site_fract_z
_atom_site_U_iso_or_equiv
_atom_site_adp_type
_atom_site_occupancy
_atom_site_symmetry_multiplicity
_atom_site_calc_flag
_atom_site_refinement_flags
Ni Ni 0.125465(4) 0.724842(16) 0.062489(9) 0.01436(6) Uani 1 1 d .
N1 N 0.07119(3) 0.94737(11) -0.01659(6) 0.0194(2) Uani 1 1 d .
N2 N 0.11092(3) 1.00518(11) 0.09421(6) 0.0193(2) Uani 1 1 d .
N3 N 0.14016(3) 0.65121(12) -0.07738(6) 0.0216(2) Uani 1 1 d .
N4 N 0.17354(3) 0.82533(12) -0.02564(6) 0.0199(2) Uani 1 1 d .
Si1 Si 0.164145(10) 0.54692(4) 0.11732(2) 0.01807(9) Uani 1 1 d .
Si2 Si 0.090103(10) 0.66233(4) 0.13373(2) 0.01668(8) Uani 1 1 d .
C1 C 0.10069(4) 0.89786(13) 0.04546(7) 0.0164(2) Uani 1 1 d .
C2 C 0.06336(4) 1.08104(14) -0.00677(8) 0.0259(3) Uani 1 1 d .
H2A H 0.0441 1.1363 -0.0424 0.031 Uiso 1 1 calc R
C3 C 0.08833(4) 1.11701(14) 0.06270(8) 0.0262(3) Uani 1 1 d .
H3A H 0.0902 1.2027 0.0858 0.031 Uiso 1 1 calc R
C4 C 0.14017(4) 0.99936(14) 0.17266(8) 0.0237(3) Uani 1 1 d .
H4A H 0.1540 0.9110 0.1792 0.028 Uiso 1 1 calc R
C5 C 0.05163(4) 0.86869(14) -0.08629(7) 0.0222(3) Uani 1 1 d .
H5A H 0.0611 0.7739 -0.0756 0.027 Uiso 1 1 calc R
C6 C 0.17099(5) 1.10953(16) 0.18677(9) 0.0318(3) Uani 1 1 d .
H6A H 0.1833 1.1034 0.1485 0.048 Uiso 1 1 calc R
H6B H 0.1911 1.0987 0.2378 0.048 Uiso 1 1 calc R
H6C H 0.1583 1.1974 0.1831 0.048 Uiso 1 1 calc R
C7 C 0.11986(5) 1.00606(18) 0.23024(9) 0.0357(4) Uani 1 1 d .
H7A H 0.1005 0.9333 0.2202 0.054 Uiso 1 1 calc R
H7B H 0.1064 1.0927 0.2257 0.054 Uiso 1 1 calc R
H7C H 0.1395 0.9965 0.2819 0.054 Uiso 1 1 calc R
C8 C 0.06351(5) 0.92081(18) -0.15084(8) 0.0329(3) Uani 1 1 d .
H8A H 0.0922 0.9144 -0.1360 0.049 Uiso 1 1 calc R
H8B H 0.0553 1.0147 -0.1614 0.049 Uiso 1 1 calc R
H8C H 0.0507 0.8668 -0.1968 0.049 Uiso 1 1 calc R
C9 C 0.00716(4) 0.86818(17) -0.10755(9) 0.0319(3) Uani 1 1 d .
H9A H 0.0009 0.8419 -0.0630 0.048 Uiso 1 1 calc R
H9B H -0.0048 0.8041 -0.1491 0.048 Uiso 1 1 calc R
H9C H -0.0033 0.9582 -0.1242 0.048 Uiso 1 1 calc R
C11 C 0.14806(4) 0.73418(13) -0.01563(7) 0.0173(3) Uani 1 1 d .
C12 C 0.16055(5) 0.69050(16) -0.12338(8) 0.0281(3) Uani 1 1 d .
H12A H 0.1598 0.6483 -0.1692 0.034 Uiso 1 1 calc R
C13 C 0.18146(4) 0.79918(15) -0.09098(8) 0.0268(3) Uani 1 1 d .
H13A H 0.1985 0.8489 -0.1092 0.032 Uiso 1 1 calc R
C14 C 0.18957(4) 0.93944(14) 0.02561(8) 0.0239(3) Uani 1 1 d .
H14A H 0.1811 0.9294 0.0703 0.029 Uiso 1 1 calc R
C15 C 0.11463(5) 0.53217(15) -0.09106(8) 0.0300(3) Uani 1 1 d .
H15A H 0.1044 0.5263 -0.0486 0.036 Uiso 1 1 calc R
C16 C 0.17249(5) 1.07056(15) -0.01420(10) 0.0331(3) Uani 1 1 d .
H16A H 0.1437 1.0689 -0.0297 0.050 Uiso 1 1 calc R
H16B H 0.1796 1.0816 -0.0594 0.050 Uiso 1 1 calc R
H16C H 0.1832 1.1457 0.0209 0.050 Uiso 1 1 calc R
C17 C 0.23441(5) 0.93809(19) 0.05579(10) 0.0390(4) Uani 1 1 d .
H17A H 0.2440 0.8515 0.0801 0.058 Uiso 1 1 calc R
H17B H 0.2445 1.0102 0.0933 0.058 Uiso 1 1 calc R
H17C H 0.2436 0.9517 0.0134 0.058 Uiso 1 1 calc R
C18 C 0.07943(5) 0.54440(19) -0.16541(10) 0.0418(4) Uani 1 1 d .
H18A H 0.0648 0.6266 -0.1646 0.063 Uiso 1 1 calc R
H18B H 0.0621 0.4665 -0.1713 0.063 Uiso 1 1 calc R
H18C H 0.0886 0.5479 -0.2083 0.063 Uiso 1 1 calc R
C19 C 0.13790(6) 0.40457(17) -0.08960(10) 0.0424(4) Uani 1 1 d .
H19A H 0.1607 0.4002 -0.0417 0.064 Uiso 1 1 calc R
H19B H 0.1469 0.4051 -0.1327 0.064 Uiso 1 1 calc R
H19C H 0.1210 0.3263 -0.0935 0.064 Uiso 1 1 calc R
C21 C 0.17974(4) 0.52454(15) 0.22513(8) 0.0242(3) Uani 1 1 d .
H21A H 0.1561 0.5058 0.2377 0.029 Uiso 1 1 calc R
H21B H 0.1975 0.4461 0.2413 0.029 Uiso 1 1 calc R
C22 C 0.20075(5) 0.64832(17) 0.26960(9) 0.0351(4) Uani 1 1 d .
H22A H 0.2063 0.6349 0.3241 0.053 Uiso 1 1 calc R
H22B H 0.1839 0.7273 0.2517 0.053 Uiso 1 1 calc R
H22C H 0.2256 0.6620 0.2615 0.053 Uiso 1 1 calc R
C23 C 0.21395(4) 0.55090(15) 0.10418(9) 0.0277(3) Uani 1 1 d .
H23A H 0.2090 0.5595 0.0491 0.033 Uiso 1 1 calc R
H23B H 0.2285 0.6319 0.1299 0.033 Uiso 1 1 calc R
C24 C 0.24002(5) 0.42797(17) 0.13512(11) 0.0378(4) Uani 1 1 d .
H24A H 0.2645 0.4372 0.1251 0.057 Uiso 1 1 calc R
H24B H 0.2260 0.3470 0.1099 0.057 Uiso 1 1 calc R
H24C H 0.2463 0.4209 0.1902 0.057 Uiso 1 1 calc R
C31 C 0.07110(4) 0.48123(14) 0.11909(8) 0.0244(3) Uani 1 1 d .
H31A H 0.0933 0.4195 0.1449 0.029 Uiso 1 1 calc R
H31B H 0.0513 0.4700 0.1432 0.029 Uiso 1 1 calc R
C32 C 0.05252(4) 0.44291(15) 0.03452(9) 0.0293(3) Uani 1 1 d .
H32A H 0.0368 0.3611 0.0292 0.044 Uiso 1 1 calc R
H32B H 0.0734 0.4271 0.0142 0.044 Uiso 1 1 calc R
H32C H 0.0355 0.5161 0.0061 0.044 Uiso 1 1 calc R
C33 C 0.04196(4) 0.75985(14) 0.11477(8) 0.0209(3) Uani 1 1 d .
H33A H 0.0474 0.8570 0.1132 0.025 Uiso 1 1 calc R
H33B H 0.0228 0.7340 0.0640 0.025 Uiso 1 1 calc R
C34 C 0.02328(5) 0.73553(18) 0.17453(10) 0.0370(4) Uani 1 1 d .
H34A H -0.0006 0.7902 0.1623 0.056 Uiso 1 1 calc R
H34B H 0.0420 0.7604 0.2251 0.056 Uiso 1 1 calc R
H34C H 0.0164 0.6404 0.1744 0.056 Uiso 1 1 calc R
H1 H 0.1076(5) 0.6765(17) 0.2129(9) 0.029(4) Uiso 1 1 d .
H2 H 0.1491(5) 0.4165(17) 0.0881(9) 0.031(4) Uiso 1 1 d .

loop_
_atom_site_aniso_label
_atom_site_aniso_U_11
_atom_site_aniso_U_22
_atom_site_aniso_U_33
_atom_site_aniso_U_23
_atom_site_aniso_U_13
_atom_site_aniso_U_12
Ni 0.01601(9) 0.01354(9) 0.01383(9) 0.00072(6) 0.00580(7) 0.00154(6)
N1 0.0207(5) 0.0185(6) 0.0185(5) 0.0012(4) 0.0065(5) 0.0042(4)
N2 0.0231(6) 0.0161(5) 0.0185(5) -0.0003(4) 0.0072(5) 0.0018(4)
N3 0.0286(6) 0.0205(6) 0.0175(5) -0.0010(4) 0.0105(5) 0.0030(5)
N4 0.0213(6) 0.0210(6) 0.0195(5) 0.0026(5) 0.0099(5) 0.0037(5)
Si1 0.01791(18) 0.01697(18) 0.01909(18) 0.00326(14) 0.00644(14) 0.00251(13)
Si2 0.01682(17) 0.01628(18) 0.01720(17) 0.00124(14) 0.00653(14) 0.00052(13)
C1 0.0175(6) 0.0174(6) 0.0170(6) 0.0003(5) 0.0092(5) 0.0002(5)
C2 0.0291(7) 0.0203(7) 0.0270(7) 0.0029(6) 0.0086(6) 0.0092(6)
C3 0.0331(8) 0.0167(7) 0.0287(7) -0.0003(6) 0.0111(6) 0.0070(6)
C4 0.0284(7) 0.0208(7) 0.0187(6) -0.0020(5) 0.0047(6) 0.0003(6)
C5 0.0226(7) 0.0240(7) 0.0171(6) -0.0007(5) 0.0038(5) 0.0037(5)
C6 0.0325(8) 0.0332(8) 0.0270(8) -0.0069(6) 0.0077(6) -0.0075(7)
C7 0.0453(9) 0.0415(9) 0.0219(7) -0.0087(7) 0.0141(7) -0.0125(8)
C8 0.0348(8) 0.0433(9) 0.0210(7) 0.0003(7) 0.0106(6) 0.0017(7)
C9 0.0234(7) 0.0394(9) 0.0281(8) 0.0003(7) 0.0035(6) 0.0005(6)
C11 0.0180(6) 0.0177(6) 0.0159(6) 0.0026(5) 0.0057(5) 0.0054(5)
C12 0.0371(8) 0.0307(8) 0.0215(7) 0.0011(6) 0.0167(6) 0.0067(7)
C13 0.0317(8) 0.0297(8) 0.0256(7) 0.0051(6) 0.0182(6) 0.0051(6)
C14 0.0248(7) 0.0244(7) 0.0251(7) -0.0011(6) 0.0123(6) -0.0038(6)
C15 0.0424(9) 0.0255(8) 0.0244(7) -0.0072(6) 0.0149(7) -0.0060(7)
C16 0.0412(9) 0.0229(8) 0.0382(9) 0.0008(7) 0.0180(7) -0.0013(7)
C17 0.0255(8) 0.0465(10) 0.0436(9) -0.0030(8) 0.0110(7) -0.0068(7)
C18 0.0418(10) 0.0409(10) 0.0377(9) -0.0179(8) 0.0086(8) -0.0026(8)
C19 0.0661(12) 0.0226(8) 0.0351(9) -0.0034(7) 0.0144(9) 0.0022(8)
C21 0.0231(7) 0.0266(7) 0.0211(7) 0.0074(6) 0.0061(6) 0.0044(6)
C22 0.0331(8) 0.0390(9) 0.0242(7) 0.0003(7) -0.0002(6) 0.0014(7)
C23 0.0233(7) 0.0286(8) 0.0345(8) 0.0100(6) 0.0143(6) 0.0075(6)
C24 0.0260(8) 0.0375(9) 0.0528(10) 0.0146(8) 0.0179(7) 0.0119(7)
C31 0.0229(7) 0.0193(7) 0.0323(8) 0.0021(6) 0.0115(6) -0.0015(5)
C32 0.0236(7) 0.0207(7) 0.0386(8) -0.0039(6) 0.0056(6) -0.0023(6)
C33 0.0196(6) 0.0230(7) 0.0218(7) 0.0029(5) 0.0094(5) 0.0031(5)
C34 0.0337(9) 0.0445(10) 0.0423(9) 0.0175(8) 0.0252(8) 0.0159(7)

loop_
_atom_type_symbol
_atom_type_description
_atom_type_scat_dispersion_real
_atom_type_scat_dispersion_imag
_atom_type_scat_source
C C 0.0033 0.0016 'International Tables Vol C Tables 4.2.6.8 and 6.1.1.4'
H H 0.0000 0.0000 'International Tables Vol C Tables 4.2.6.8 and 6.1.1.4'
N N 0.0061 0.0033 'International Tables Vol C Tables 4.2.6.8 and 6.1.1.4'
Si Si 0.0817 0.0704 'International Tables Vol C Tables 4.2.6.8 and 6.1.1.4'
Ni Ni 0.3393 1.1124 'International Tables Vol C Tables 4.2.6.8 and 6.1.1.4'

loop_
_geom_angle_atom_site_label_1
_geom_angle_atom_site_label_2
_geom_angle_atom_site_label_3
_geom_angle
C1 Ni C11 97.74(5)
C1 Ni Si2 90.66(4)
C11 Ni Si2 163.42(4)
C1 Ni Si1 162.97(4)
C11 Ni Si1 90.99(4)
Si2 Ni Si1 84.763(14)
C1 N1 C2 111.75(11)
C1 N1 C5 123.18(11)
C2 N1 C5 125.01(11)
C1 N2 C3 111.57(11)
C1 N2 C4 124.14(11)
C3 N2 C4 124.13(11)
C11 N3 C12 111.37(12)
C11 N3 C15 124.05(11)
C12 N3 C15 124.53(12)
C11 N4 C13 111.74(12)
C11 N4 C14 123.71(11)
C13 N4 C14 124.52(12)
C21 Si1 C23 102.10(6)
C21 Si1 Ni 118.03(5)
C23 Si1 Ni 112.69(5)
C21 Si1 H2 103.0(7)
C23 Si1 H2 102.5(6)
Ni Si1 H2 116.4(7)
C31 Si2 C33 101.07(6)
C31 Si2 Ni 115.39(5)
C33 Si2 Ni 115.45(4)
C31 Si2 H1 104.4(7)
C33 Si2 H1 100.2(7)
Ni Si2 H1 117.9(7)
N1 C1 N2 103.23(11)
N1 C1 Ni 130.29(10)
N2 C1 Ni 126.40(9)
C3 C2 N1 106.66(12)
C3 C2 H2A 126.7
N1 C2 H2A 126.7
C2 C3 N2 106.79(12)
C2 C3 H3A 126.6
N2 C3 H3A 126.6
N2 C4 C7 110.47(12)
N2 C4 C6 111.38(12)
C7 C4 C6 111.31(12)
N2 C4 H4A 107.8
C7 C4 H4A 107.8
C6 C4 H4A 107.8
N1 C5 C9 111.12(11)
N1 C5 C8 110.08(12)
C9 C5 C8 112.14(12)
N1 C5 H5A 107.8
C9 C5 H5A 107.8
C8 C5 H5A 107.8
C4 C6 H6A 109.5
C4 C6 H6B 109.5
H6A C6 H6B 109.5
C4 C6 H6C 109.5
H6A C6 H6C 109.5
H6B C6 H6C 109.5
C4 C7 H7A 109.5
C4 C7 H7B 109.5
H7A C7 H7B 109.5
C4 C7 H7C 109.5
H7A C7 H7C 109.5
H7B C7 H7C 109.5
C5 C8 H8A 109.5
C5 C8 H8B 109.5
H8A C8 H8B 109.5
C5 C8 H8C 109.5
H8A C8 H8C 109.5
H8B C8 H8C 109.5
C5 C9 H9A 109.5
C5 C9 H9B 109.5
H9A C9 H9B 109.5
C5 C9 H9C 109.5
H9A C9 H9C 109.5
H9B C9 H9C 109.5
N4 C11 N3 103.25(11)
N4 C11 Ni 129.75(10)
N3 C11 Ni 126.93(10)
C13 C12 N3 106.86(12)
C13 C12 H12A 126.6
N3 C12 H12A 126.6
C12 C13 N4 106.78(13)
C12 C13 H13A 126.6
N4 C13 H13A 126.6
N4 C14 C16 110.39(12)
N4 C14 C17 110.77(12)
C16 C14 C17 112.47(13)
N4 C14 H14A 107.7
C16 C14 H14A 107.7
C17 C14 H14A 107.7
N3 C15 C18 111.36(13)
N3 C15 C19 110.96(13)
C18 C15 C19 111.17(13)
N3 C15 H15A 107.7
C18 C15 H15A 107.7
C19 C15 H15A 107.7
C14 C16 H16A 109.5
C14 C16 H16B 109.5
H16A C16 H16B 109.5
C14 C16 H16C 109.5
H16A C16 H16C 109.5
H16B C16 H16C 109.5
C14 C17 H17A 109.5
C14 C17 H17B 109.5
H17A C17 H17B 109.5
C14 C17 H17C 109.5
H17A C17 H17C 109.5
H17B C17 H17C 109.5
C15 C18 H18A 109.5
C15 C18 H18B 109.5
H18A C18 H18B 109.5
C15 C18 H18C 109.5
H18A C18 H18C 109.5
H18B C18 H18C 109.5
C15 C19 H19A 109.5
C15 C19 H19B 109.5
H19A C19 H19B 109.5
C15 C19 H19C 109.5
H19A C19 H19C 109.5
H19B C19 H19C 109.5
C22 C21 Si1 112.50(10)
C22 C21 H21A 109.1
Si1 C21 H21A 109.1
C22 C21 H21B 109.1
Si1 C21 H21B 109.1
H21A C21 H21B 107.8
C21 C22 H22A 109.5
C21 C22 H22B 109.5
H22A C22 H22B 109.5
C21 C22 H22C 109.5
H22A C22 H22C 109.5
H22B C22 H22C 109.5
C24 C23 Si1 114.82(10)
C24 C23 H23A 108.6
Si1 C23 H23A 108.6
C24 C23 H23B 108.6
Si1 C23 H23B 108.6
H23A C23 H23B 107.5
C23 C24 H24A 109.5
C23 C24 H24B 109.5
H24A C24 H24B 109.5
C23 C24 H24C 109.5
H24A C24 H24C 109.5
H24B C24 H24C 109.5
C32 C31 Si2 112.55(10)
C32 C31 H31A 109.1
Si2 C31 H31A 109.1
C32 C31 H31B 109.1
Si2 C31 H31B 109.1
H31A C31 H31B 107.8
C31 C32 H32A 109.5
C31 C32 H32B 109.5
H32A C32 H32B 109.5
C31 C32 H32C 109.5
H32A C32 H32C 109.5
H32B C32 H32C 109.5
C34 C33 Si2 113.80(10)
C34 C33 H33A 108.8
Si2 C33 H33A 108.8
C34 C33 H33B 108.8
Si2 C33 H33B 108.8
H33A C33 H33B 107.7
C33 C34 H34A 109.5
C33 C34 H34B 109.5
H34A C34 H34B 109.5
C33 C34 H34C 109.5
H34A C34 H34C 109.5
H34B C34 H34C 109.5

loop_
_geom_bond_atom_site_label_1
_geom_bond_atom_site_label_2
_geom_bond_distance
Ni C1 1.9182(13)
Ni C11 1.9306(13)
Ni Si2 2.2588(4)
Ni Si1 2.2661(4)
N1 C1 1.3593(17)
N1 C2 1.3887(18)
N1 C5 1.4702(17)
N2 C1 1.3693(17)
N2 C3 1.3841(18)
N2 C4 1.4738(17)
N3 C11 1.3684(17)
N3 C12 1.3867(18)
N3 C15 1.4712(19)
N4 C11 1.3600(17)
N4 C13 1.3858(17)
N4 C14 1.4675(18)
Si1 C21 1.9097(14)
Si1 C23 1.9191(14)
Si1 H2 1.440(17)
Si2 C31 1.9165(14)
Si2 C33 1.9218(14)
Si2 H1 1.398(16)
C2 C3 1.341(2)
C2 H2A 0.9500
C3 H3A 0.9500
C4 C7 1.520(2)
C4 C6 1.523(2)
C4 H4A 1.0000
C5 C9 1.5209(19)
C5 C8 1.521(2)
C5 H5A 1.0000
C6 H6A 0.9800
C6 H6B 0.9800
C6 H6C 0.9800
C7 H7A 0.9800
C7 H7B 0.9800
C7 H7C 0.9800
C8 H8A 0.9800
C8 H8B 0.9800
C8 H8C 0.9800
C9 H9A 0.9800
C9 H9B 0.9800
C9 H9C 0.9800
C12 C13 1.337(2)
C12 H12A 0.9500
C13 H13A 0.9500
C14 C16 1.522(2)
C14 C17 1.522(2)
C14 H14A 1.0000
C15 C18 1.520(2)
C15 C19 1.523(2)
C15 H15A 1.0000
C16 H16A 0.9800
C16 H16B 0.9800
C16 H16C 0.9800
C17 H17A 0.9800
C17 H17B 0.9800
C17 H17C 0.9800
C18 H18A 0.9800
C18 H18B 0.9800
C18 H18C 0.9800
C19 H19A 0.9800
C19 H19B 0.9800
C19 H19C 0.9800
C21 C22 1.530(2)
C21 H21A 0.9900
C21 H21B 0.9900
C22 H22A 0.9800
C22 H22B 0.9800
C22 H22C 0.9800
C23 C24 1.529(2)
C23 H23A 0.9900
C23 H23B 0.9900
C24 H24A 0.9800
C24 H24B 0.9800
C24 H24C 0.9800
C31 C32 1.533(2)
C31 H31A 0.9900
C31 H31B 0.9900
C32 H32A 0.9800
C32 H32B 0.9800
C32 H32C 0.9800
C33 C34 1.5308(19)
C33 H33A 0.9900
C33 H33B 0.9900
C34 H34A 0.9800
C34 H34B 0.9800
C34 H34C 0.9800
